data_4002233
loop_
_publ_author_name
'Green, M.A.'
'Neumann, D.A.'

_publ_section_title
;
 Synthesis, structure and electronic properties of La Ca2 Mn2 O7
;
_journal_name_full 'Chemistry of Materials (1,1989-)'
_journal_page_first 90
_journal_page_last 97
_journal_volume 12
_journal_year 2000
_chemical_formula_sum 'Ca2 La Mn2 O7'
_chemical_name_systematic 'La Ca2 (Mn2 O7)'
_space_group_IT_number 63
_symmetry_space_group_name_Hall '-C 2c 2'
_symmetry_space_group_name_H-M 'C m c m'
_cell_angle_alpha 90
_cell_angle_beta 90
_cell_angle_gamma 90
_cell_formula_units_Z 4
_cell_length_a 19.202
_cell_length_b 5.4561
_cell_length_c 5.415
_cell_volume 567.319
_citation_journal_id_ASTM CMATEX
_cod_data_source_file Green_CMATEX_2000_1060.cif
_cod_data_source_block Ca2La1Mn2O7
_cod_original_cell_volume 567.3189
_cod_original_formula_sum 'Ca2 La1 Mn2 O7'
_cod_database_code 4002233

loop_
_symmetry_equiv_pos_as_xyz
x,y,z
-x,-y,z+1/2
x,-y,-z
-x,y,-z+1/2
-x,-y,-z
x,y,-z-1/2
-x,y,z
x,-y,z-1/2
x+1/2,y+1/2,z
-x+1/2,-y+1/2,z+1/2
x+1/2,-y+1/2,-z
-x+1/2,y+1/2,-z+1/2
-x+1/2,-y+1/2,-z
x+1/2,y+1/2,-z-1/2
-x+1/2,y+1/2,z
x+1/2,-y+1/2,z-1/2

loop_
_atom_site_label
_atom_site_type_symbol
_atom_site_fract_x
_atom_site_fract_y
_atom_site_fract_z
_atom_site_occupancy
_atom_site_U_iso_or_equiv
Ca2 Ca+2 0.6844 0.2652 0.75 0.83 0.0
Ca1 Ca+2 0.5 0.2497 0.75 0.34 0.0
O4 O-2 0.5883 0.5 0 1 0.0
La1 La+3 0.5 0.2497 0.75 0.66 0.0
O3 O-2 0.3928 0 0 1 0.0
O1 O-2 0.5 0.8014 0.75 1 0.0
La2 La+3 0.6844 0.2652 0.75 0.17 0.0
O2 O-2 0.6987 0.7094 0.75 1 0.0
Mn1 Mn+3 0.6003 0.75 0.75 1 0.0
